data_4511894
loop_
_publ_author_name
'Peshkov, Vsevolod A.'
'Peshkov, Anatoly A.'
'Pereshivko, Olga P.'
'Van Hecke, Kristof'
'Zamigaylo, Lali L.'
'Van der Eycken, Erik V.'
'Gorobets, Nikolay Yu'

_publ_section_title
;
 Three-Component Reaction of a 2-Aminoazine, a 2-Oxoaldehyde, and a Cyclic
 1,3-Dicarbonyl Compound for the Synthesis of Imidazo[1,2-a]azine
 Derivatives.
;
_journal_issue 10
_journal_name_full 'ACS combinatorial science'
_journal_page_first 535
_journal_page_last 542
_journal_paper_doi 10.1021/co5000695
_journal_volume 16
_journal_year 2014
_chemical_formula_moiety 'C14 H14 N4 O3, H2 O'
_chemical_formula_sum 'C14 H16 N4 O4'
_chemical_formula_weight 304.31
_chemical_name_systematic
;
 ? 
;
_space_group_crystal_system triclinic
_space_group_IT_number 2
_space_group_name_Hall '-P 1'
_space_group_name_H-M_alt 'P -1'
_symmetry_space_group_name_Hall '-P 1'
_symmetry_space_group_name_H-M 'P -1'
_atom_sites_solution_hydrogens geom
_atom_sites_solution_primary direct
_atom_sites_solution_secondary difmap
_audit_creation_date 2013-04-18
_audit_creation_method
;
  Olex2 1.2
  (compiled 2013.04.12 svn.r2672, GUI svn.r4458)
;
_cell_angle_alpha 88.318(6)
_cell_angle_beta 87.011(6)
_cell_angle_gamma 63.972(9)
_cell_formula_units_Z 2
_cell_length_a 7.7985(7)
_cell_length_b 8.6433(8)
_cell_length_c 11.7773(7)
_cell_measurement_reflns_used 3154
_cell_measurement_temperature 293(2)
_cell_measurement_theta_max 73.4990
_cell_measurement_theta_min 3.7450
_cell_volume 712.35(11)
_computing_cell_refinement
;
CrysAlisPro, Agilent Technologies,
Version 1.171.36.28 (release 01-02-2013 CrysAlis171 .NET)
(compiled Feb  1 2013,16:14:44)
;
_computing_data_collection
;
CrysAlisPro, Agilent Technologies,
Version 1.171.36.28 (release 01-02-2013 CrysAlis171 .NET)
(compiled Feb  1 2013,16:14:44)
;
_computing_data_reduction
;
CrysAlisPro, Agilent Technologies,
Version 1.171.36.28 (release 01-02-2013 CrysAlis171 .NET)
(compiled Feb  1 2013,16:14:44)
;
_computing_molecular_graphics
;
O. V. Dolomanov, L. J. Bourhis, R. J. Gildea, J. A. K. Howard and H. Puschmann,
OLEX2: a complete structure solution, refinement and analysis program.
J. Appl. Cryst. (2009). 42, 339-341.
;
_computing_publication_material
;
O. V. Dolomanov, L. J. Bourhis, R. J. Gildea, J. A. K. Howard and H. Puschmann,
OLEX2: a complete structure solution, refinement and analysis program.
J. Appl. Cryst. (2009). 42, 339-341.
;
_computing_structure_refinement
;
SHELXL, G.M. Sheldrick, Acta Cryst.
(2008). A64, 112-122
;
_computing_structure_solution
;
SHELXS, G.M. Sheldrick, Acta Cryst.
(2008). A64, 112-122
;
_diffrn_ambient_temperature 293(2)
_diffrn_detector_area_resol_mean 10.4839
_diffrn_measured_fraction_theta_full 0.9970
_diffrn_measured_fraction_theta_max 0.9970
_diffrn_measurement_details
;
  1 omega   20.00   46.00   1.0000    1.0000
omega____ theta____ kappa____ phi______ frames
    -       41.8048  -51.0000  -23.0000 26

  2 omega   40.00   65.00   1.0000    1.0000
omega____ theta____ kappa____ phi______ frames
    -       41.8048   51.0000  -57.0000 25

  3 omega   -8.00   67.00   1.0000    1.0000
omega____ theta____ kappa____ phi______ frames
    -       41.8048  -51.0000 -122.0000 75

  4 omega  -62.00   21.00   1.0000    1.0000
omega____ theta____ kappa____ phi______ frames
    -      -43.5000   51.0000  122.0000 83

  5 omega  -38.00   24.00   1.0000    1.0000
omega____ theta____ kappa____ phi______ frames
    -      -43.5000   51.0000   23.0000 62

  6 omega -112.00  -19.00   1.0000    1.0000
omega____ theta____ kappa____ phi______ frames
    -      -43.5000  -51.0000   57.0000 93

  7 omega -115.00  -44.00   1.0000    1.0000
omega____ theta____ kappa____ phi______ frames
    -      -43.5000  -51.0000  156.0000 71

  8 omega   37.00   80.00   1.0000    1.0000
omega____ theta____ kappa____ phi______ frames
    -      109.1316  -51.0000  -23.0000 43

  9 omega   85.00  151.00   1.0000    1.0000
omega____ theta____ kappa____ phi______ frames
    -      109.1316   51.0000  -57.0000 66

 10 omega   37.00  105.00   1.0000    1.0000
omega____ theta____ kappa____ phi______ frames
    -      109.1316  -51.0000 -122.0000 68

 11 omega  108.00  133.00   1.0000    1.0000
omega____ theta____ kappa____ phi______ frames
    -      109.1316   51.0000 -156.0000 25

 12 omega -111.00  -83.00   1.0000    1.0000
omega____ theta____ kappa____ phi______ frames
    -      -43.5000  -94.0000  -30.0000 28

 13 omega   46.00   83.00   1.0000    1.0000
omega____ theta____ kappa____ phi______ frames
    -      109.1316  -30.0000   30.0000 37

 14 omega  117.00  168.00   1.0000    1.0000
omega____ theta____ kappa____ phi______ frames
    -      109.1316   45.0000   90.0000 51

 15 omega   80.00  106.00   1.0000    1.0000
omega____ theta____ kappa____ phi______ frames
    -      109.1316   61.0000  150.0000 26

 16 omega   49.00   91.00   1.0000    1.0000
omega____ theta____ kappa____ phi______ frames
    -      109.1316  -45.0000   60.0000 42

 17 omega   84.00  109.00   1.0000    1.0000
omega____ theta____ kappa____ phi______ frames
    -      109.1316   45.0000   90.0000 25

 18 omega   35.00   81.00   1.0000    1.0000
omega____ theta____ kappa____ phi______ frames
    -      109.1316  -30.0000 -180.0000 46

 19 omega   81.00  107.00   1.0000    1.0000
omega____ theta____ kappa____ phi______ frames
    -      109.1316   61.0000  120.0000 26

 20 omega  152.00  178.00   1.0000    1.0000
omega____ theta____ kappa____ phi______ frames
    -      109.1316   61.0000  120.0000 26

 21 omega   45.00   99.00   1.0000    1.0000
omega____ theta____ kappa____ phi______ frames
    -      109.1316  -45.0000  150.0000 54

 22 omega   77.00  103.00   1.0000    1.0000
omega____ theta____ kappa____ phi______ frames
    -      109.1316   77.0000  120.0000 26

 23 omega   80.00  109.00   1.0000    1.0000
omega____ theta____ kappa____ phi______ frames
    -      109.1316   61.0000   90.0000 29

 24 omega  146.00  173.00   1.0000    1.0000
omega____ theta____ kappa____ phi______ frames
    -      109.1316   45.0000  120.0000 27

 25 omega   84.00  176.00   1.0000    1.0000
omega____ theta____ kappa____ phi______ frames
    -      109.1316   45.0000 -180.0000 92

 26 omega  119.00  178.00   1.0000    1.0000
omega____ theta____ kappa____ phi______ frames
    -      109.1316   77.0000  -60.0000 59

 27 omega  100.00  126.00   1.0000    1.0000
omega____ theta____ kappa____ phi______ frames
    -      109.1316   45.0000   60.0000 26

 28 omega   88.00  173.00   1.0000    1.0000
omega____ theta____ kappa____ phi______ frames
    -      109.1316   45.0000  150.0000 85

 29 omega   83.00  109.00   1.0000    1.0000
omega____ theta____ kappa____ phi______ frames
    -      109.1316   45.0000  120.0000 26

 30 omega  153.00  178.00   1.0000    1.0000
omega____ theta____ kappa____ phi______ frames
    -      109.1316   52.0000 -157.0000 25

 31 omega  -64.00  -22.00   1.0000    1.0000
omega____ theta____ kappa____ phi______ frames
    -      -41.9298  -57.0000 -180.0000 42

 32 omega   38.00   98.00   1.0000    1.0000
omega____ theta____ kappa____ phi______ frames
    -       41.9298 -125.0000 -120.0000 60

 33 omega -125.00  -98.00   1.0000    1.0000
omega____ theta____ kappa____ phi______ frames
    -      -43.5000  -94.0000   60.0000 27

 34 omega   63.00  105.00   1.0000    1.0000
omega____ theta____ kappa____ phi______ frames
    -      109.1316  -94.0000  150.0000 42

 35 omega   36.00   62.00   1.0000    1.0000
omega____ theta____ kappa____ phi______ frames
    -      109.1316  -45.0000  -30.0000 26

 36 omega   76.00  107.00   1.0000    1.0000
omega____ theta____ kappa____ phi______ frames
    -      109.1316  -94.0000  -90.0000 31

 37 omega   70.00  108.00   1.0000    1.0000
omega____ theta____ kappa____ phi______ frames
    -      109.1316  -94.0000  -30.0000 38

 38 omega   58.00   83.00   1.0000    1.0000
omega____ theta____ kappa____ phi______ frames
    -      109.1316  -52.0000  -22.0000 25

 39 omega   74.00  108.00   1.0000    1.0000
omega____ theta____ kappa____ phi______ frames
    -      109.1316  -94.0000 -150.0000 34

 40 omega   57.00  116.00   1.0000    1.0000
omega____ theta____ kappa____ phi______ frames
    -      109.1316 -125.0000  120.0000 59
;
_diffrn_measurement_device_type 'SuperNova, Dual, Cu at zero, Atlas'
_diffrn_measurement_method '\w scans'
_diffrn_orient_matrix_UB_11 -0.0703259000
_diffrn_orient_matrix_UB_12 0.0795276000
_diffrn_orient_matrix_UB_13 0.1187037000
_diffrn_orient_matrix_UB_21 -0.1263993000
_diffrn_orient_matrix_UB_22 -0.0956692000
_diffrn_orient_matrix_UB_23 0.0141695000
_diffrn_orient_matrix_UB_31 0.1658304000
_diffrn_orient_matrix_UB_32 -0.1544972000
_diffrn_orient_matrix_UB_33 0.0535423000
_diffrn_radiation_monochromator mirror
_diffrn_radiation_type 'Cu K\a'
_diffrn_radiation_wavelength 1.5418
_diffrn_reflns_av_R_equivalents 0.0205
_diffrn_reflns_av_unetI/netI 0.0209
_diffrn_reflns_limit_h_max 9
_diffrn_reflns_limit_h_min -9
_diffrn_reflns_limit_k_max 10
_diffrn_reflns_limit_k_min -10
_diffrn_reflns_limit_l_max 14
_diffrn_reflns_limit_l_min -12
_diffrn_reflns_number 7561
_diffrn_reflns_theta_full 70.07
_diffrn_reflns_theta_max 70.07
_diffrn_reflns_theta_min 5.70
_diffrn_source 'SuperNova (Cu) X-ray Source'
_exptl_absorpt_coefficient_mu 0.892
_exptl_absorpt_correction_T_max 0.974
_exptl_absorpt_correction_T_min 0.935
_exptl_absorpt_correction_type analytical
_exptl_absorpt_process_details
;
CrysAlisPro, Agilent Technologies,
Version 1.171.36.28 (release 01-02-2013 CrysAlis171 .NET)
(compiled Feb  1 2013,16:14:44)
Analytical numeric absorption correction using a multifaceted crystal
            model based on expressions derived by R.C. Clark & J.S. Reid.
(Clark, R. C. & Reid, J. S. (1995). Acta Cryst. A51, 887-897)
;
_exptl_crystal_colour colourless
_exptl_crystal_colour_primary colourless
_exptl_crystal_density_diffrn 1.419
_exptl_crystal_density_method 'not measured'
_exptl_crystal_description block
_exptl_crystal_F_000 320
_exptl_crystal_size_max 0.2803
_exptl_crystal_size_mid 0.1465
_exptl_crystal_size_min 0.0808
_refine_diff_density_max 0.230
_refine_diff_density_min -0.132
_refine_diff_density_rms 0.035
_refine_ls_extinction_coef 0.0042(10)
_refine_ls_extinction_expression Fc^*^=kFc[1+0.001xFc^2^\l^3^/sin(2\q)]^-1/4^
_refine_ls_extinction_method SHELXL
_refine_ls_goodness_of_fit_ref 1.040
_refine_ls_hydrogen_treatment mixed
_refine_ls_matrix_type full
_refine_ls_number_parameters 212
_refine_ls_number_reflns 2675
_refine_ls_number_restraints 3
_refine_ls_restrained_S_all 1.040
_refine_ls_R_factor_all 0.0511
_refine_ls_R_factor_gt 0.0405
_refine_ls_shift/su_max 0.000
_refine_ls_shift/su_mean 0.000
_refine_ls_structure_factor_coef Fsqd
_refine_ls_weighting_details 'calc w=1/[\s^2^(Fo^2^)+(0.0735P)^2^+0.0439P] where P=(Fo^2^+2Fc^2^)/3'
_refine_ls_weighting_scheme calc
_refine_ls_wR_factor_gt 0.1123
_refine_ls_wR_factor_ref 0.1225
_reflns_number_gt 2125
_reflns_number_total 2675
_reflns_threshold_expression >2sigma(I)
_cod_data_source_file co5000695_si_001.cif
_cod_data_source_block evde_ugent002
_cod_depositor_comments 'Adding full bibliography for 4511893--4511894.cif.'
_cod_database_code 4511894
_chemical_oxdiff_formula 'C14 H13 N4 O3'
_reflns_odcompleteness_completeness 99.70
_reflns_odcompleteness_iscentric 1
_reflns_odcompleteness_theta 69.95
_olex2_refinement_description
;
1. Fixed Uiso
 At 1.2 times of:
  All C(H) groups, All O(H,H) groups
 At 1.5 times of:
  All C(H,H,H) groups, All O(H) groups
2. Restrained distances
 N3-H3
 0.86 with sigma of 0.01
 O4-H4A = O4-H4B
 0.82 with sigma of 0.01
3.a Aromatic/amide H refined with riding coordinates:
 C11(H11), C12(H12), C13(H13), C14(H14)
3.b Idealised Me refined as rotating group:
 C5(H5A,H5B,H5C), C6(H6A,H6B,H6C), C10(H10A,H10B,H10C)
;

loop_
_space_group_symop_id
_space_group_symop_operation_xyz
1 'x, y, z'
2 '-x, -y, -z'

loop_
_atom_site_label
_atom_site_type_symbol
_atom_site_fract_x
_atom_site_fract_y
_atom_site_fract_z
_atom_site_U_iso_or_equiv
_atom_site_adp_type
_atom_site_occupancy
_atom_site_symmetry_multiplicity
_atom_site_calc_flag
_atom_site_refinement_flags
C1 C 0.3235(2) 0.91184(18) 0.20941(12) 0.0444(4) Uani 1 1 d .
C2 C 0.3074(2) 1.07164(19) 0.16918(13) 0.0462(4) Uani 1 1 d .
C3 C 0.2407(2) 1.0042(2) -0.01934(13) 0.0530(4) Uani 1 1 d .
C4 C 0.3026(2) 0.7939(2) 0.13729(13) 0.0471(4) Uani 1 1 d .
C5 C 0.2339(3) 1.2830(2) 0.01201(18) 0.0709(5) Uani 1 1 d .
H5A H 0.3434 1.2711 -0.0348 0.106 Uiso 1 1 calc R
H5B H 0.2179 1.3575 0.0746 0.106 Uiso 1 1 calc R
H5C H 0.1221 1.3313 -0.0323 0.106 Uiso 1 1 calc R
C6 C 0.2541(3) 0.7256(3) -0.05662(16) 0.0703(6) Uani 1 1 d .
H6A H 0.1603 0.7880 -0.1112 0.105 Uiso 1 1 calc R
H6B H 0.2180 0.6456 -0.0161 0.105 Uiso 1 1 calc R
H6C H 0.3762 0.6639 -0.0952 0.105 Uiso 1 1 calc R
C7 C 0.3749(2) 0.86252(19) 0.32721(12) 0.0448(4) Uani 1 1 d .
C8 C 0.5188(2) 0.72301(19) 0.37343(13) 0.0491(4) Uani 1 1 d .
C9 C 0.3560(2) 0.8902(2) 0.51844(12) 0.0472(4) Uani 1 1 d .
C10 C 0.6775(3) 0.5727(2) 0.31735(16) 0.0650(5) Uani 1 1 d .
H10A H 0.7967 0.5567 0.3467 0.098 Uiso 1 1 calc R
H10B H 0.6795 0.5929 0.2368 0.098 Uiso 1 1 calc R
H10C H 0.6587 0.4713 0.3323 0.098 Uiso 1 1 calc R
C11 C 0.2836(3) 0.9691(2) 0.62362(13) 0.0528(4) Uani 1 1 d .
H11 H 0.3417 0.9183 0.6907 0.063 Uiso 1 1 calc R
C12 C 0.1251(3) 1.1228(2) 0.62421(14) 0.0571(4) Uani 1 1 d .
H12 H 0.0734 1.1782 0.6929 0.069 Uiso 1 1 calc R
C13 C 0.0383(3) 1.1993(2) 0.52179(15) 0.0566(4) Uani 1 1 d .
H13 H -0.0705 1.3040 0.5237 0.068 Uiso 1 1 calc R
C14 C 0.1120(2) 1.1215(2) 0.42119(13) 0.0508(4) Uani 1 1 d .
H14 H 0.0549 1.1722 0.3538 0.061 Uiso 1 1 calc R
N1 N 0.2615(2) 1.11374(16) 0.05548(11) 0.0508(3) Uani 1 1 d .
N2 N 0.2658(2) 0.84596(17) 0.02337(11) 0.0508(3) Uani 1 1 d .
N3 N 0.5035(2) 0.74109(17) 0.49002(11) 0.0509(3) Uani 1 1 d D
N4 N 0.27172(19) 0.96732(16) 0.41958(10) 0.0438(3) Uani 1 1 d .
O1 O 0.3291(2) 1.17885(14) 0.22778(11) 0.0615(4) Uani 1 1 d .
O2 O 0.2027(2) 1.04571(19) -0.11794(10) 0.0783(4) Uani 1 1 d .
O3 O 0.3170(2) 0.64948(15) 0.16504(10) 0.0645(4) Uani 1 1 d .
O4 O 0.2737(2) 1.46157(15) 0.34268(10) 0.0645(4) Uani 1 1 d D
H3 H 0.582(3) 0.668(2) 0.5385(16) 0.077 Uiso 1 1 d D
H4A H 0.284(4) 1.534(3) 0.2979(18) 0.097 Uiso 1 1 d D
H4B H 0.272(3) 1.387(2) 0.3005(17) 0.077 Uiso 1 1 d D

loop_
_atom_site_aniso_label
_atom_site_aniso_U_11
_atom_site_aniso_U_22
_atom_site_aniso_U_33
_atom_site_aniso_U_23
_atom_site_aniso_U_13
_atom_site_aniso_U_12
C1 0.0554(9) 0.0422(8) 0.0311(7) 0.0006(6) -0.0045(6) -0.0168(7)
C2 0.0518(9) 0.0422(8) 0.0388(8) 0.0005(6) -0.0014(6) -0.0154(7)
C3 0.0517(9) 0.0591(10) 0.0334(8) 0.0027(6) -0.0006(7) -0.0109(8)
C4 0.0566(9) 0.0453(8) 0.0353(7) -0.0015(6) -0.0024(6) -0.0184(7)
C5 0.0781(13) 0.0566(11) 0.0688(12) 0.0230(9) -0.0015(10) -0.0225(10)
C6 0.0835(14) 0.0759(12) 0.0478(10) -0.0170(9) -0.0111(9) -0.0297(11)
C7 0.0568(9) 0.0413(7) 0.0342(7) -0.0010(6) -0.0040(6) -0.0194(7)
C8 0.0609(10) 0.0446(8) 0.0387(8) 0.0023(6) -0.0077(7) -0.0198(7)
C9 0.0563(9) 0.0496(8) 0.0359(7) 0.0038(6) -0.0092(7) -0.0228(8)
C10 0.0737(12) 0.0517(10) 0.0518(10) -0.0016(7) -0.0064(9) -0.0106(9)
C11 0.0662(11) 0.0624(10) 0.0318(7) 0.0005(6) -0.0082(7) -0.0294(9)
C12 0.0700(11) 0.0637(10) 0.0375(8) -0.0080(7) 0.0011(7) -0.0290(9)
C13 0.0603(10) 0.0539(9) 0.0467(9) -0.0060(7) -0.0011(7) -0.0168(8)
C14 0.0565(10) 0.0504(9) 0.0389(8) 0.0026(6) -0.0083(7) -0.0169(8)
N1 0.0579(8) 0.0440(7) 0.0402(7) 0.0083(5) 0.0000(6) -0.0137(6)
N2 0.0597(8) 0.0527(8) 0.0335(7) -0.0046(5) -0.0050(6) -0.0179(6)
N3 0.0607(9) 0.0479(7) 0.0377(7) 0.0051(5) -0.0105(6) -0.0175(7)
N4 0.0530(7) 0.0455(7) 0.0307(6) 0.0003(5) -0.0055(5) -0.0191(6)
O1 0.0838(9) 0.0472(6) 0.0555(7) -0.0043(5) -0.0053(6) -0.0301(6)
O2 0.0936(11) 0.0881(10) 0.0340(6) 0.0101(6) -0.0096(6) -0.0221(8)
O3 0.0993(10) 0.0489(7) 0.0503(7) 0.0006(5) -0.0103(6) -0.0361(7)
O4 0.0979(10) 0.0464(7) 0.0415(6) 0.0010(5) -0.0116(6) -0.0237(7)

loop_
_atom_type_symbol
_atom_type_description
_atom_type_scat_dispersion_real
_atom_type_scat_dispersion_imag
_atom_type_scat_source
C C 0.0181 0.0091 'International Tables Vol C Tables 4.2.6.8 and 6.1.1.4'
H H 0.0000 0.0000 'International Tables Vol C Tables 4.2.6.8 and 6.1.1.4'
N N 0.0311 0.0180 'International Tables Vol C Tables 4.2.6.8 and 6.1.1.4'
O O 0.0492 0.0322 'International Tables Vol C Tables 4.2.6.8 and 6.1.1.4'

loop_
_exptl_crystal_face_index_h
_exptl_crystal_face_index_k
_exptl_crystal_face_index_l
_exptl_crystal_face_perp_dist
_exptl_oxdiff_crystal_face_indexfrac_h
_exptl_oxdiff_crystal_face_indexfrac_k
_exptl_oxdiff_crystal_face_indexfrac_l
_exptl_oxdiff_crystal_face_x
_exptl_oxdiff_crystal_face_y
_exptl_oxdiff_crystal_face_z
2 1 -7 0.0302 2.0000 1.0000 -7.0000 -0.8920 -0.4477 -0.1976
3 -2 0 0.0799 3.0000 -2.5000 -0.0000 -0.4098 -0.1400 0.8837
-1 0 7 0.0614 -1.0000 -0.0000 7.0000 0.9013 0.2256 0.2090
-2 0 6 0.0626 -2.0000 0.5000 6.0000 0.8926 0.2900 -0.0877
1 -2 7 0.0718 1.0000 -2.0000 7.0000 0.6015 0.1641 0.8496
-3 2 0 0.0645 -3.0000 2.5000 0.0000 0.4098 0.1400 -0.8837
5 1 1 0.0756 5.0000 1.5000 1.0000 -0.1136 -0.7613 0.6509
0 -5 -1 0.0649 0.0000 -5.0000 -1.0000 -0.5163 0.4642 0.7189
-2 -1 7 0.0445 -2.0000 -0.5000 7.0000 0.9318 0.3998 0.1204
-5 -1 0 0.0905 -5.0000 -1.0000 0.0000 0.2721 0.7277 -0.6747
-3 2 -3 0.0590 -3.0000 2.5000 -3.0000 0.0537 0.0975 -1.0444
0 -2 -7 0.0443 0.0000 -2.5000 -7.0000 -1.0297 0.1400 0.0114
0 1 -7 0.0351 -0.0000 1.0000 -7.0000 -0.7514 -0.1949 -0.5293
0 -4 4 0.0712 0.0000 -4.5000 4.0000 0.1169 0.4872 0.9094
3 -1 6 0.0771 3.0000 -0.5000 6.0000 0.4615 -0.2463 0.8960
3 2 7 0.1107 3.0000 2.5000 7.0000 0.8188 -0.5192 0.4860
3 5 -1 0.1386 3.0000 5.5000 -1.0000 0.1077 -0.9195 -0.4058

loop_
_geom_angle_atom_site_label_1
_geom_angle_atom_site_label_2
_geom_angle_atom_site_label_3
_geom_angle
C2 C1 C4 121.61(14)
C2 C1 C7 118.78(13)
C4 C1 C7 119.50(13)
N1 C2 C1 117.42(13)
O1 C2 C1 124.54(15)
O1 C2 N1 118.04(14)
N1 C3 N2 116.41(13)
O2 C3 N1 121.47(17)
O2 C3 N2 122.11(17)
N2 C4 C1 116.18(14)
O3 C4 C1 125.99(14)
O3 C4 N2 117.82(13)
H5A C5 H5B 109.5
H5A C5 H5C 109.5
H5B C5 H5C 109.5
N1 C5 H5A 109.5
N1 C5 H5B 109.5
N1 C5 H5C 109.5
H6A C6 H6B 109.5
H6A C6 H6C 109.5
H6B C6 H6C 109.5
N2 C6 H6A 109.5
N2 C6 H6B 109.5
N2 C6 H6C 109.5
C8 C7 C1 132.12(14)
C8 C7 N4 105.61(13)
N4 C7 C1 122.26(13)
C7 C8 C10 130.07(15)
C7 C8 N3 108.54(14)
N3 C8 C10 121.36(14)
N3 C9 C11 131.97(15)
N3 C9 N4 107.10(13)
N4 C9 C11 120.93(15)
C8 C10 H10A 109.5
C8 C10 H10B 109.5
C8 C10 H10C 109.5
H10A C10 H10B 109.5
H10A C10 H10C 109.5
H10B C10 H10C 109.5
C9 C11 H11 121.2
C12 C11 C9 117.58(15)
C12 C11 H11 121.2
C11 C12 H12 119.6
C11 C12 C13 120.80(15)
C13 C12 H12 119.6
C12 C13 H13 119.7
C14 C13 C12 120.50(16)
C14 C13 H13 119.7
C13 C14 H14 120.4
C13 C14 N4 119.18(15)
N4 C14 H14 120.4
C2 N1 C5 118.98(15)
C3 N1 C2 123.76(13)
C3 N1 C5 117.25(15)
C3 N2 C4 124.49(13)
C3 N2 C6 116.84(14)
C4 N2 C6 118.67(15)
C8 N3 H3 125.5(15)
C9 N3 C8 109.70(13)
C9 N3 H3 124.7(15)
C9 N4 C7 109.02(13)
C14 N4 C7 129.99(13)
C14 N4 C9 120.99(13)
H4A O4 H4B 104(2)

loop_
_geom_bond_atom_site_label_1
_geom_bond_atom_site_label_2
_geom_bond_distance
C1 C2 1.401(2)
C1 C4 1.414(2)
C1 C7 1.463(2)
C2 N1 1.400(2)
C2 O1 1.2456(19)
C3 N1 1.377(2)
C3 N2 1.377(2)
C3 O2 1.2177(19)
C4 N2 1.4058(19)
C4 O3 1.2385(19)
C5 H5A 0.9600
C5 H5B 0.9600
C5 H5C 0.9600
C5 N1 1.463(2)
C6 H6A 0.9600
C6 H6B 0.9600
C6 H6C 0.9600
C6 N2 1.459(2)
C7 C8 1.359(2)
C7 N4 1.4065(19)
C8 C10 1.487(2)
C8 N3 1.380(2)
C9 C11 1.399(2)
C9 N3 1.335(2)
C9 N4 1.3715(19)
C10 H10A 0.9600
C10 H10B 0.9600
C10 H10C 0.9600
C11 H11 0.9300
C11 C12 1.361(2)
C12 H12 0.9300
C12 C13 1.413(2)
C13 H13 0.9300
C13 C14 1.350(2)
C14 H14 0.9300
C14 N4 1.368(2)
N3 H3 0.879(10)
O4 H4A 0.832(10)
O4 H4B 0.829(10)
